data_1521110
loop_
_publ_author_name
'Hamon, C.'
'Laurent, Y.'
'Marchand, R.'
'Lang, J.'

_publ_section_title
;
 Etude d'halogenopictures. III. Structures de Ca3 P I et Ca P I3. Sur
 structures de type Na Cl
;
_journal_name_full
;
Bulletin de la Societe Francaise de Mineralogie et de Cristallographie 
(72,1949-100,1977)
;
_journal_page_first 6
_journal_page_last 12
_journal_volume 97
_journal_year 1974
_chemical_formula_sum 'Ca3 I3 P'
_chemical_name_systematic 'Ca3 P I3'
_space_group_IT_number 214
_symmetry_space_group_name_Hall 'I 4bd 2c 3'
_symmetry_space_group_name_H-M 'I 41 3 2'
_cell_angle_alpha 90
_cell_angle_beta 90
_cell_angle_gamma 90
_cell_formula_units_Z 8
_cell_length_a 12.315
_cell_length_b 12.315
_cell_length_c 12.315
_cell_volume 1867.683
_citation_journal_id_ASTM BUFCAE
_cod_data_source_file Hamon_BUFCAE_1974_1267.cif
_cod_data_source_block Ca3I3P1
_cod_original_formula_sum 'Ca3 I3 P1'
_cod_database_code 1521110

loop_
_symmetry_equiv_pos_as_xyz
x,y,z
-y+1/4,x+3/4,z+1/4
-x+1/2,-y,z+1/2
y+1/4,-x+1/4,z+3/4
x,-y,-z+1/2
y+1/4,x+3/4,-z+3/4
-x+1/2,y,-z
-y+1/4,-x+1/4,-z+1/4
z,x,y
-x+1/4,z+3/4,y+1/4
-z+1/2,-x,y+1/2
x+1/4,-z+1/4,y+3/4
z,-x,-y+1/2
x+1/4,z+3/4,-y+3/4
-z+1/2,x,-y
-x+1/4,-z+1/4,-y+1/4
y,z,x
y+1/2,-z+1/2,-x
z+3/4,y+1/4,-x+1/4
-y,z+1/2,-x+1/2
-z+1/4,-y+1/4,-x+1/4
-y+1/2,-z,x+1/2
z+3/4,-y+3/4,x+1/4
-z+3/4,y+1/4,x+3/4
x+1/2,y+1/2,z+1/2
-y+3/4,x+5/4,z+3/4
-x+1,-y+1/2,z+1
y+3/4,-x+3/4,z+5/4
x+1/2,-y+1/2,-z+1
y+3/4,x+5/4,-z+5/4
-x+1,y+1/2,-z+1/2
-y+3/4,-x+3/4,-z+3/4
z+1/2,x+1/2,y+1/2
-x+3/4,z+5/4,y+3/4
-z+1,-x+1/2,y+1
x+3/4,-z+3/4,y+5/4
z+1/2,-x+1/2,-y+1
x+3/4,z+5/4,-y+5/4
-z+1,x+1/2,-y+1/2
-x+3/4,-z+3/4,-y+3/4
y+1/2,z+1/2,x+1/2
y+1,-z+1,-x+1/2
z+5/4,y+3/4,-x+3/4
-y+1/2,z+1,-x+1
-z+3/4,-y+3/4,-x+3/4
-y+1,-z+1/2,x+1
z+5/4,-y+5/4,x+3/4
-z+5/4,y+3/4,x+5/4

loop_
_atom_site_label
_atom_site_type_symbol
_atom_site_fract_x
_atom_site_fract_y
_atom_site_fract_z
_atom_site_occupancy
_atom_site_U_iso_or_equiv
P1 P-3 0.125 0.125 0.125 1 0.0
I1 I-1 0.125 0.384 -0.134 1 0.0
Ca1 Ca+2 0.125 0.108 0.358 1 0.0
